data_4511171
loop_
_publ_author_name
'Xie, Yun-Peng'
'Yang, Jin'
'Ma, Jian-Fang'
'Ma, Ji-Cheng'
'Zhang, Lai-Ping'
'Jia, Zhi-Fang'
'Su, Zhong-Min'

_publ_section_title
;
 Tin Alkylarsonate Clusters: C&#x2212;H&#x00B7;&#x00B7;&#x00B7;X (X = Cl,
 O, and \p) Interaction-Mediated Supramolecular Formation
;
_journal_issue 9
_journal_name_full 'Crystal Growth &amp; Design'
_journal_page_first 3881
_journal_paper_doi 10.1021/cg8008877
_journal_volume 9
_journal_year 2009
_chemical_formula_sum 'C86 H88 As6 N6 O38 Sn7'
_chemical_formula_weight 3093.97
_chemical_name_systematic
;
 ?
;
_space_group_IT_number 2
_symmetry_cell_setting triclinic
_symmetry_space_group_name_Hall '-P 1'
_symmetry_space_group_name_H-M 'P -1'
_atom_sites_solution_hydrogens geom
_atom_sites_solution_primary direct
_atom_sites_solution_secondary difmap
_audit_creation_method SHELXL-97
_cell_angle_alpha 98.978(15)
_cell_angle_beta 113.067(13)
_cell_angle_gamma 104.960(17)
_cell_formula_units_Z 1
_cell_length_a 13.547(5)
_cell_length_b 14.799(7)
_cell_length_c 15.351(5)
_cell_measurement_reflns_used Total
_cell_measurement_temperature 293(2)
_cell_measurement_theta_max 27.48
_cell_measurement_theta_min 3.01
_cell_volume 2618.5(19)
_computing_cell_refinement PROCESS-AUTO
_computing_data_collection PROCESS-AUTO
_computing_data_reduction PROCESS-AUTO
_computing_structure_refinement 'SHELXL-97 (Sheldrick, 1997)'
_computing_structure_solution 'SHELXL-97 (Sheldrick, 1997)'
_diffrn_ambient_temperature 293(2)
_diffrn_detector_area_resol_mean 10.0
_diffrn_measured_fraction_theta_full 0.977
_diffrn_measured_fraction_theta_max 0.960
_diffrn_measurement_device_type 'Rigaku RAXIS-RAPID'
_diffrn_measurement_method '\w scan'
_diffrn_radiation_monochromator graphite
_diffrn_radiation_source 'fine-focus sealed tube'
_diffrn_radiation_type MoK\a
_diffrn_radiation_wavelength 0.71073
_diffrn_reflns_av_R_equivalents 0.0400
_diffrn_reflns_av_sigmaI/netI 0.0546
_diffrn_reflns_limit_h_max 17
_diffrn_reflns_limit_h_min -16
_diffrn_reflns_limit_k_max 19
_diffrn_reflns_limit_k_min -19
_diffrn_reflns_limit_l_max 19
_diffrn_reflns_limit_l_min -19
_diffrn_reflns_number 25140
_diffrn_reflns_theta_full 25.00
_diffrn_reflns_theta_max 27.48
_diffrn_reflns_theta_min 3.01
_exptl_absorpt_coefficient_mu 3.608
_exptl_absorpt_correction_T_max 0.529
_exptl_absorpt_correction_T_min 0.394
_exptl_absorpt_correction_type multi-scan
_exptl_absorpt_process_details
;
Higashi,T (1995) Program for absorption correction. 
Rigaku Corporation, Tokyo, Japan.
;
_exptl_crystal_colour colorless
_exptl_crystal_density_diffrn 1.962
_exptl_crystal_density_method 'not measured'
_exptl_crystal_description block
_exptl_crystal_F_000 1498
_exptl_crystal_size_max 0.268
_exptl_crystal_size_mid 0.240
_exptl_crystal_size_min 0.177
_refine_diff_density_max 0.971
_refine_diff_density_min -0.716
_refine_diff_density_rms 0.162
_refine_ls_extinction_method none
_refine_ls_goodness_of_fit_ref 1.057
_refine_ls_hydrogen_treatment constr
_refine_ls_matrix_type full
_refine_ls_number_parameters 639
_refine_ls_number_reflns 11543
_refine_ls_number_restraints 2
_refine_ls_restrained_S_all 1.059
_refine_ls_R_factor_all 0.0737
_refine_ls_R_factor_gt 0.0458
_refine_ls_shift/su_max 0.000
_refine_ls_shift/su_mean 0.000
_refine_ls_structure_factor_coef Fsqd
_refine_ls_weighting_details 'calc w=1/[\s^2^(Fo^2^)+(0.0758P)^2^+1.7438P] where P=(Fo^2^+2Fc^2^)/3'
_refine_ls_weighting_scheme calc
_refine_ls_wR_factor_gt 0.1224
_refine_ls_wR_factor_ref 0.1428
_reflns_number_gt 8182
_reflns_number_total 11543
_reflns_threshold_expression >2sigma(I)
_cod_data_source_file cg8008877_si_002.cif
_cod_data_source_block compound-7
_cod_depositor_comments
;
The following automatic conversions were performed:

'_symmetry_cell_setting' value 'Triclinic' changed to 'triclinic'
according to
/usr/data/users/saulius/automatic-downloads/retrospective/ACS/lib/dictionaries/cif_core.dic
dictionary named 'cif_core.dic' version 2.4.2 from 2011-04-26.

Automatic conversion script
Id: cif_fix_values 2281 2013-09-26 08:29:07Z andrius 
;
_cod_original_cell_volume 2618.5(18)
_cod_original_sg_symbol_H-M P-1
_cod_database_code 4511171

loop_
_symmetry_equiv_pos_as_xyz
'x, y, z'
'-x, -y, -z'

loop_
_atom_site_label
_atom_site_type_symbol
_atom_site_fract_x
_atom_site_fract_y
_atom_site_fract_z
_atom_site_U_iso_or_equiv
_atom_site_adp_type
_atom_site_occupancy
_atom_site_symmetry_multiplicity
_atom_site_calc_flag
_atom_site_refinement_flags
C1 C 0.2234(7) 0.2261(6) -0.0956(5) 0.061(2) Uani 1 1 d .
H1A H 0.2607 0.2344 -0.1378 0.073 Uiso 1 1 calc R
H1B H 0.1664 0.2572 -0.1138 0.073 Uiso 1 1 calc R
C2 C 0.3101(6) 0.2795(5) 0.0073(5) 0.0513(17) Uani 1 1 d .
C3 C 0.2765(7) 0.2999(6) 0.0826(6) 0.064(2) Uani 1 1 d .
H3 H 0.1990 0.2763 0.0665 0.077 Uiso 1 1 calc R
C4 C 0.3520(9) 0.3519(7) 0.1761(7) 0.077(3) Uani 1 1 d .
H4 H 0.3283 0.3652 0.2244 0.092 Uiso 1 1 calc R
C5 C 0.4659(9) 0.3849(7) 0.1975(6) 0.080(3) Uani 1 1 d .
C6 C 0.5056(9) 0.3664(9) 0.1293(8) 0.105(4) Uani 1 1 d .
H6 H 0.5834 0.3878 0.1466 0.126 Uiso 1 1 calc R
C7 C 0.4239(9) 0.3145(8) 0.0341(7) 0.087(3) Uani 1 1 d .
H7 H 0.4479 0.3028 -0.0142 0.104 Uiso 1 1 calc R
C8 C -0.0642(7) -0.1669(6) -0.5800(5) 0.058(2) Uani 1 1 d .
H8A H -0.0235 -0.1049 -0.5845 0.070 Uiso 1 1 calc R
H8B H -0.0361 -0.2156 -0.6017 0.070 Uiso 1 1 calc R
C9 C -0.1882(7) -0.1954(6) -0.6446(5) 0.057(2) Uani 1 1 d .
C10 C -0.2584(8) -0.2927(7) -0.6821(6) 0.067(2) Uani 1 1 d .
H10 H -0.2277 -0.3412 -0.6688 0.081 Uiso 1 1 calc R
C11 C -0.3761(9) -0.3170(8) -0.7404(7) 0.087(3) Uani 1 1 d .
H11 H -0.4241 -0.3821 -0.7638 0.105 Uiso 1 1 calc R
C12 C -0.4202(9) -0.2484(10) -0.7629(7) 0.086(3) Uani 1 1 d .
C13 C -0.3541(8) -0.1521(9) -0.7273(7) 0.080(3) Uani 1 1 d .
H13 H -0.3863 -0.1048 -0.7426 0.096 Uiso 1 1 calc R
C14 C -0.2388(8) -0.1261(7) -0.6682(5) 0.066(2) Uani 1 1 d .
H14 H -0.1931 -0.0603 -0.6433 0.079 Uiso 1 1 calc R
C15 C 0.1335(8) -0.2757(7) 0.0212(6) 0.068(2) Uani 1 1 d .
H15A H 0.1483 -0.3242 -0.0174 0.082 Uiso 1 1 calc R
H15B H 0.2060 -0.2346 0.0773 0.082 Uiso 1 1 calc R
C16 C 0.0545(8) -0.3265(7) 0.0582(7) 0.069(2) Uani 1 1 d .
C17 C 0.0733(14) -0.2928(10) 0.1535(10) 0.117(5) Uani 1 1 d .
H17 H 0.1358 -0.2367 0.1958 0.141 Uiso 1 1 calc R
C18 C 0.001(2) -0.3408(16) 0.1879(15) 0.177(11) Uani 1 1 d .
H18 H 0.0198 -0.3201 0.2546 0.212 Uiso 1 1 calc R
C19 C -0.096(2) -0.4169(18) 0.127(2) 0.200(15) Uani 1 1 d .
C20 C -0.1171(12) -0.4510(12) 0.0325(17) 0.153(8) Uani 1 1 d .
H20 H -0.1814 -0.5060 -0.0092 0.184 Uiso 1 1 calc R
C21 C -0.0460(9) -0.4063(8) -0.0036(10) 0.095(3) Uani 1 1 d .
H21 H -0.0647 -0.4293 -0.0700 0.114 Uiso 1 1 calc R
C22 C -0.2441(6) 0.0009(6) -0.3349(5) 0.0551(19) Uani 1 1 d .
C23 C -0.2933(9) 0.0245(9) -0.2786(8) 0.090(3) Uani 1 1 d .
H23 H -0.2748 0.0068 -0.2203 0.108 Uiso 1 1 calc R
C24 C -0.3706(11) 0.0739(10) -0.3023(12) 0.115(4) Uani 1 1 d .
H24 H -0.4042 0.0883 -0.2620 0.138 Uiso 1 1 calc R
C25 C -0.3948(10) 0.1007(10) -0.3891(13) 0.115(5) Uani 1 1 d .
H25 H -0.4453 0.1343 -0.4075 0.138 Uiso 1 1 calc R
C26 C -0.3468(12) 0.0790(11) -0.4458(11) 0.125(5) Uani 1 1 d .
H26 H -0.3676 0.0951 -0.5051 0.149 Uiso 1 1 calc R
C27 C -0.2661(8) 0.0328(8) -0.4198(7) 0.082(3) Uani 1 1 d .
H27 H -0.2282 0.0235 -0.4576 0.098 Uiso 1 1 calc R
C28 C 0.3286(6) -0.1215(6) -0.2008(6) 0.0535(18) Uani 1 1 d .
C29 C 0.4106(7) -0.1082(8) -0.1068(7) 0.082(3) Uani 1 1 d .
H29 H 0.3925 -0.1026 -0.0542 0.098 Uiso 1 1 calc R
C30 C 0.5217(9) -0.1029(10) -0.0908(10) 0.104(4) Uani 1 1 d .
H30 H 0.5792 -0.0890 -0.0269 0.125 Uiso 1 1 calc R
C31 C 0.5438(10) -0.1180(11) -0.1673(12) 0.119(5) Uani 1 1 d .
H31 H 0.6170 -0.1156 -0.1566 0.142 Uiso 1 1 calc R
C32 C 0.4622(10) -0.1368(11) -0.2614(10) 0.113(4) Uani 1 1 d .
H32 H 0.4787 -0.1500 -0.3144 0.136 Uiso 1 1 calc R
C33 C 0.3559(8) -0.1363(9) -0.2776(7) 0.087(3) Uani 1 1 d .
H33 H 0.3012 -0.1462 -0.3417 0.105 Uiso 1 1 calc R
C34 C -0.1879(6) -0.4348(6) -0.3528(6) 0.0566(19) Uani 1 1 d .
C35 C -0.2113(9) -0.4824(7) -0.2885(8) 0.085(3) Uani 1 1 d .
H35 H -0.1910 -0.4460 -0.2250 0.102 Uiso 1 1 calc R
C36 C -0.2639(12) -0.5825(9) -0.3163(11) 0.109(4) Uani 1 1 d .
H36 H -0.2792 -0.6125 -0.2718 0.131 Uiso 1 1 calc R
C37 C -0.2929(11) -0.6362(8) -0.4063(11) 0.105(4) Uani 1 1 d .
H37 H -0.3276 -0.7037 -0.4244 0.127 Uiso 1 1 calc R
C38 C -0.2718(13) -0.5924(9) -0.4721(10) 0.130(5) Uani 1 1 d .
H38 H -0.2928 -0.6306 -0.5350 0.156 Uiso 1 1 calc R
C39 C -0.2187(10) -0.4901(7) -0.4464(8) 0.099(4) Uani 1 1 d .
H39 H -0.2047 -0.4608 -0.4917 0.119 Uiso 1 1 calc R
C40 C -0.3386(7) -0.2594(7) -0.3886(6) 0.071(2) Uani 1 1 d D
H40A H -0.3781 -0.2224 -0.3663 0.085 Uiso 1 1 calc R
H40B H -0.3639 -0.3244 -0.3821 0.085 Uiso 1 1 calc R
C41 C -0.3726(9) -0.2673(10) -0.4944(7) 0.113(4) Uani 1 1 d D
H41A H -0.4542 -0.2987 -0.5318 0.169 Uiso 1 1 calc R
H41B H -0.3355 -0.3052 -0.5178 0.169 Uiso 1 1 calc R
H41C H -0.3502 -0.2031 -0.5021 0.169 Uiso 1 1 calc R
C42 C 0.1150(9) -0.3525(8) -0.2787(10) 0.107(4) Uani 1 1 d D
H42A H 0.0716 -0.4053 -0.2634 0.128 Uiso 1 1 calc R
H42B H 0.1946 -0.3305 -0.2297 0.128 Uiso 1 1 calc R
C43 C 0.1053(17) -0.3891(14) -0.3793(13) 0.230(12) Uani 1 1 d D
H43A H 0.1341 -0.4419 -0.3807 0.345 Uiso 1 1 calc R
H43B H 0.1493 -0.3371 -0.3941 0.345 Uiso 1 1 calc R
H43C H 0.0264 -0.4119 -0.4277 0.345 Uiso 1 1 calc R
N1 N -0.5432(9) -0.2774(15) -0.8257(9) 0.135(5) Uani 1 1 d .
N2 N -0.218(2) -0.505(2) 0.120(2) 0.115(7) Uiso 0.50 1 d P
N2' N -0.135(2) -0.4344(19) 0.220(2) 0.120(7) Uiso 0.50 1 d P
N3 N 0.5516(10) 0.4447(9) 0.3013(8) 0.125(5) Uani 1 1 d .
O1 O -0.2163(4) -0.2132(3) -0.3241(3) 0.0445(11) Uani 1 1 d .
O2 O 0.0732(4) -0.2745(4) -0.2741(3) 0.0496(11) Uani 1 1 d .
O3 O -0.0012(3) -0.1342(3) -0.2509(3) 0.0387(9) Uani 1 1 d .
O4 O -0.1049(4) -0.2666(4) -0.4433(3) 0.0501(12) Uani 1 1 d .
O5 O 0.1072(4) -0.1165(4) -0.3701(3) 0.0481(11) Uani 1 1 d .
O6 O -0.0946(4) -0.0743(4) -0.4173(3) 0.0506(12) Uani 1 1 d .
O7 O -0.0506(4) -0.2699(4) -0.1558(3) 0.0476(11) Uani 1 1 d .
O8 O 0.1775(4) -0.1398(4) -0.0845(3) 0.0471(11) Uani 1 1 d .
O9 O 0.0457(4) -0.1197(4) 0.0121(3) 0.0494(12) Uani 1 1 d .
O10 O 0.2177(4) 0.0280(4) -0.1596(3) 0.0476(11) Uani 1 1 d .
O11 O 0.0162(4) 0.0698(3) -0.2172(3) 0.0478(11) Uani 1 1 d .
O12 O 0.1331(4) 0.0630(4) -0.0255(3) 0.0472(11) Uani 1 1 d .
O13 O -0.1141(4) -0.0662(4) -0.1478(3) 0.0457(11) Uani 1 1 d .
O14 O -0.5816(11) -0.2207(14) -0.8540(12) 0.233(10) Uani 1 1 d .
O15 O -0.6031(10) -0.3598(14) -0.8434(11) 0.225(9) Uani 1 1 d .
O16' O -0.0889(19) -0.4057(16) 0.2961(17) 0.141(7) Uiso 0.50 1 d P
O16 O -0.271(2) -0.5675(19) 0.0637(18) 0.147(7) Uiso 0.50 1 d P
O17 O -0.2162(18) -0.4681(16) 0.1720(16) 0.240(9) Uiso 1 1 d .
O18 O 0.5155(13) 0.4650(9) 0.3594(7) 0.192(6) Uani 1 1 d .
O19 O 0.6532(9) 0.4683(9) 0.3176(7) 0.198(7) Uani 1 1 d .
As1 As -0.03571(6) -0.15567(5) -0.44485(5) 0.04472(18) Uani 1 1 d .
As2 As 0.07384(6) -0.19710(5) -0.05855(5) 0.04206(17) Uani 1 1 d .
As3 As 0.14524(6) 0.09009(5) -0.12502(4) 0.04216(17) Uani 1 1 d .
Sn1 Sn -0.09424(4) -0.28335(3) -0.30667(3) 0.04218(13) Uani 1 1 d .
Sn2 Sn 0.16474(4) -0.12102(3) -0.22071(3) 0.04117(13) Uani 1 1 d .
Sn3 Sn -0.11533(4) -0.06251(3) -0.28918(3) 0.03931(12) Uani 1 1 d .
Sn4 Sn 0.0000 0.0000 0.0000 0.03983(16) Uani 1 2 d S

loop_
_atom_site_aniso_label
_atom_site_aniso_U_11
_atom_site_aniso_U_22
_atom_site_aniso_U_33
_atom_site_aniso_U_23
_atom_site_aniso_U_13
_atom_site_aniso_U_12
C1 0.068(5) 0.048(5) 0.050(4) 0.008(3) 0.024(4) 0.002(4)
C2 0.049(4) 0.039(4) 0.059(4) 0.012(3) 0.025(3) 0.004(3)
C3 0.046(4) 0.073(6) 0.061(5) 0.003(4) 0.026(4) 0.011(4)
C4 0.086(7) 0.060(6) 0.068(5) 0.003(4) 0.033(5) 0.013(5)
C5 0.086(7) 0.062(6) 0.048(5) 0.004(4) 0.014(4) -0.009(5)
C6 0.063(6) 0.110(9) 0.093(8) 0.023(7) 0.023(6) -0.022(6)
C7 0.088(7) 0.088(7) 0.063(5) 0.011(5) 0.037(5) 0.000(6)
C8 0.068(5) 0.068(5) 0.031(3) 0.011(3) 0.022(3) 0.015(4)
C9 0.072(5) 0.062(5) 0.026(3) 0.006(3) 0.022(3) 0.010(4)
C10 0.073(6) 0.061(6) 0.056(5) 0.013(4) 0.025(4) 0.015(4)
C11 0.076(6) 0.079(7) 0.063(6) 0.014(5) 0.017(5) -0.014(5)
C12 0.066(6) 0.122(10) 0.059(5) 0.015(6) 0.026(5) 0.024(7)
C13 0.065(6) 0.099(8) 0.070(6) 0.008(5) 0.029(5) 0.031(6)
C14 0.072(5) 0.066(6) 0.044(4) 0.008(4) 0.023(4) 0.012(4)
C15 0.079(6) 0.065(6) 0.073(5) 0.036(4) 0.031(4) 0.039(5)
C16 0.086(6) 0.081(7) 0.079(6) 0.053(5) 0.051(5) 0.050(6)
C17 0.172(13) 0.114(10) 0.132(11) 0.076(9) 0.101(10) 0.077(10)
C18 0.34(3) 0.19(2) 0.22(2) 0.159(18) 0.24(2) 0.19(2)
C19 0.28(3) 0.20(2) 0.40(4) 0.25(3) 0.29(3) 0.19(2)
C20 0.103(9) 0.138(13) 0.34(3) 0.180(17) 0.153(15) 0.084(10)
C21 0.083(7) 0.087(8) 0.132(9) 0.066(7) 0.049(7) 0.034(6)
C22 0.048(4) 0.062(5) 0.052(4) 0.017(3) 0.015(3) 0.025(4)
C23 0.086(7) 0.109(9) 0.114(8) 0.049(7) 0.059(6) 0.064(7)
C24 0.095(8) 0.104(10) 0.168(13) 0.045(9) 0.063(9) 0.060(8)
C25 0.080(8) 0.100(10) 0.182(14) 0.053(10) 0.056(9) 0.055(7)
C26 0.129(11) 0.132(12) 0.129(11) 0.084(10) 0.041(9) 0.071(10)
C27 0.079(6) 0.107(8) 0.086(7) 0.048(6) 0.040(5) 0.057(6)
C28 0.039(4) 0.059(5) 0.071(5) 0.018(4) 0.031(3) 0.022(3)
C29 0.043(4) 0.117(9) 0.074(6) 0.011(5) 0.015(4) 0.038(5)
C30 0.052(6) 0.131(11) 0.102(9) 0.011(7) 0.016(6) 0.035(6)
C31 0.063(7) 0.151(13) 0.156(13) 0.073(11) 0.045(8) 0.050(8)
C32 0.081(7) 0.183(14) 0.129(10) 0.059(9) 0.083(8) 0.065(8)
C33 0.063(5) 0.135(10) 0.079(6) 0.035(6) 0.043(5) 0.038(6)
C34 0.051(4) 0.041(4) 0.071(5) 0.008(3) 0.029(4) 0.008(3)
C35 0.098(7) 0.060(6) 0.096(7) 0.025(5) 0.052(6) 0.011(5)
C36 0.134(11) 0.061(7) 0.145(11) 0.040(7) 0.081(9) 0.021(7)
C37 0.105(9) 0.051(7) 0.155(12) 0.029(7) 0.069(9) 0.004(6)
C38 0.155(13) 0.060(7) 0.116(10) -0.023(7) 0.047(9) 0.001(8)
C39 0.126(9) 0.055(6) 0.078(6) -0.005(5) 0.041(6) -0.005(6)
C40 0.048(4) 0.072(6) 0.061(5) 0.010(4) 0.010(4) 0.003(4)
C41 0.063(6) 0.166(13) 0.080(7) 0.006(7) 0.029(5) 0.020(7)
C42 0.068(6) 0.062(7) 0.197(13) 0.022(7) 0.070(8) 0.027(5)
C43 0.22(2) 0.181(19) 0.26(2) -0.085(17) 0.149(19) 0.050(16)
N1 0.052(6) 0.199(16) 0.110(8) 0.006(9) 0.018(6) 0.031(8)
N3 0.102(8) 0.110(9) 0.070(6) 0.016(6) 0.001(6) -0.037(7)
O1 0.038(2) 0.046(3) 0.039(2) 0.0075(19) 0.0103(19) 0.013(2)
O2 0.050(3) 0.043(3) 0.061(3) 0.012(2) 0.029(2) 0.020(2)
O3 0.036(2) 0.039(2) 0.039(2) 0.0085(18) 0.0158(18) 0.0130(19)
O4 0.050(3) 0.052(3) 0.039(2) 0.002(2) 0.021(2) 0.011(2)
O5 0.043(2) 0.057(3) 0.041(2) 0.010(2) 0.020(2) 0.014(2)
O6 0.059(3) 0.056(3) 0.036(2) 0.013(2) 0.019(2) 0.023(2)
O7 0.043(2) 0.052(3) 0.045(2) 0.013(2) 0.021(2) 0.011(2)
O8 0.040(2) 0.055(3) 0.042(2) 0.016(2) 0.016(2) 0.013(2)
O9 0.064(3) 0.057(3) 0.040(2) 0.021(2) 0.027(2) 0.030(3)
O10 0.043(2) 0.050(3) 0.047(3) 0.009(2) 0.023(2) 0.011(2)
O11 0.050(3) 0.041(3) 0.041(2) 0.011(2) 0.012(2) 0.014(2)
O12 0.048(3) 0.057(3) 0.033(2) 0.0100(19) 0.0194(19) 0.014(2)
O13 0.052(3) 0.057(3) 0.030(2) 0.0107(19) 0.0209(19) 0.018(2)
O14 0.083(8) 0.29(2) 0.233(16) -0.038(13) 0.002(8) 0.089(12)
O15 0.069(6) 0.30(2) 0.215(14) 0.093(13) 0.024(7) -0.035(10)
O18 0.226(14) 0.160(11) 0.078(6) -0.030(6) 0.040(8) -0.023(9)
O19 0.117(8) 0.218(13) 0.096(7) 0.043(7) -0.018(6) -0.085(8)
As1 0.0460(4) 0.0515(4) 0.0317(3) 0.0058(3) 0.0185(3) 0.0117(3)
As2 0.0442(4) 0.0454(4) 0.0407(3) 0.0161(3) 0.0198(3) 0.0188(3)
As3 0.0461(4) 0.0384(4) 0.0350(3) 0.0069(3) 0.0168(3) 0.0088(3)
Sn1 0.0410(2) 0.0387(3) 0.0423(2) 0.00627(18) 0.01939(19) 0.00930(19)
Sn2 0.0355(2) 0.0461(3) 0.0404(2) 0.00915(18) 0.01801(18) 0.01273(19)
Sn3 0.0396(2) 0.0462(3) 0.0306(2) 0.00929(17) 0.01397(17) 0.0169(2)
Sn4 0.0468(3) 0.0444(4) 0.0297(3) 0.0095(2) 0.0185(3) 0.0170(3)

loop_
_atom_type_symbol
_atom_type_description
_atom_type_scat_dispersion_real
_atom_type_scat_dispersion_imag
_atom_type_scat_source
C C 0.0033 0.0016 'International Tables Vol C Tables 4.2.6.8 and 6.1.1.4'
H H 0.0000 0.0000 'International Tables Vol C Tables 4.2.6.8 and 6.1.1.4'
N N 0.0061 0.0033 'International Tables Vol C Tables 4.2.6.8 and 6.1.1.4'
O O 0.0106 0.0060 'International Tables Vol C Tables 4.2.6.8 and 6.1.1.4'
As As 0.0499 2.0058 'International Tables Vol C Tables 4.2.6.8 and 6.1.1.4'
Sn Sn -0.6537 1.4246 'International Tables Vol C Tables 4.2.6.8 and 6.1.1.4'

loop_
_geom_angle_atom_site_label_1
_geom_angle_atom_site_label_2
_geom_angle_atom_site_label_3
_geom_angle
_geom_angle_site_symmetry_1
_geom_angle_site_symmetry_3
C2 C1 As3 117.7(6) . .
C2 C1 H1A 107.9 . .
As3 C1 H1A 107.9 . .
C2 C1 H1B 107.9 . .
As3 C1 H1B 107.9 . .
H1A C1 H1B 107.2 . .
C7 C2 C3 116.8(7) . .
C7 C2 C1 122.5(8) . .
C3 C2 C1 120.6(7) . .
C4 C3 C2 122.6(8) . .
C4 C3 H3 118.7 . .
C2 C3 H3 118.7 . .
C3 C4 C5 117.2(9) . .
C3 C4 H4 121.4 . .
C5 C4 H4 121.4 . .
C6 C5 C4 123.8(8) . .
C6 C5 N3 118.2(11) . .
C4 C5 N3 118.0(10) . .
C5 C6 C7 116.4(10) . .
C5 C6 H6 121.8 . .
C7 C6 H6 121.8 . .
C2 C7 C6 123.2(9) . .
C2 C7 H7 118.4 . .
C6 C7 H7 118.4 . .
C9 C8 As1 110.3(5) . .
C9 C8 H8A 109.6 . .
As1 C8 H8A 109.6 . .
C9 C8 H8B 109.6 . .
As1 C8 H8B 109.6 . .
H8A C8 H8B 108.1 . .
C10 C9 C14 117.8(8) . .
C10 C9 C8 120.5(8) . .
C14 C9 C8 121.6(8) . .
C9 C10 C11 119.1(9) . .
C9 C10 H10 120.4 . .
C11 C10 H10 120.4 . .
C12 C11 C10 120.9(10) . .
C12 C11 H11 119.6 . .
C10 C11 H11 119.6 . .
C11 C12 C13 121.6(10) . .
C11 C12 N1 119.1(13) . .
C13 C12 N1 119.3(13) . .
C12 C13 C14 118.6(11) . .
C12 C13 H13 120.7 . .
C14 C13 H13 120.7 . .
C13 C14 C9 121.9(9) . .
C13 C14 H14 119.1 . .
C9 C14 H14 119.1 . .
C16 C15 As2 113.1(6) . .
C16 C15 H15A 109.0 . .
As2 C15 H15A 109.0 . .
C16 C15 H15B 109.0 . .
As2 C15 H15B 109.0 . .
H15A C15 H15B 107.8 . .
C17 C16 C21 116.5(11) . .
C17 C16 C15 121.2(11) . .
C21 C16 C15 122.2(9) . .
C16 C17 C18 121.0(16) . .
C16 C17 H17 119.5 . .
C18 C17 H17 119.5 . .
C19 C18 C17 121(2) . .
C19 C18 H18 119.3 . .
C17 C18 H18 119.3 . .
C20 C19 C18 118.5(16) . .
C20 C19 N2' 147(2) . .
C18 C19 N2' 94(2) . .
C20 C19 N2 97(2) . .
C18 C19 N2 145(3) . .
N2' C19 N2 50.8(14) . .
C19 C20 C21 121.4(19) . .
C19 C20 H20 119.3 . .
C21 C20 H20 119.3 . .
C20 C21 C16 120.8(15) . .
C20 C21 H21 119.6 . .
C16 C21 H21 119.6 . .
C23 C22 C27 118.2(8) . .
C23 C22 Sn3 122.4(7) . .
C27 C22 Sn3 118.7(6) . .
C22 C23 C24 123.9(12) . .
C22 C23 H23 118.1 . .
C24 C23 H23 118.1 . .
C25 C24 C23 116.6(13) . .
C25 C24 H24 121.7 . .
C23 C24 H24 121.7 . .
C26 C25 C24 120.8(12) . .
C26 C25 H25 119.6 . .
C24 C25 H25 119.6 . .
C25 C26 C27 122.3(12) . .
C25 C26 H26 118.9 . .
C27 C26 H26 118.9 . .
C26 C27 C22 117.9(10) . .
C26 C27 H27 121.0 . .
C22 C27 H27 121.0 . .
C33 C28 C29 118.5(8) . .
C33 C28 Sn2 122.9(6) . .
C29 C28 Sn2 118.6(6) . .
C28 C29 C30 119.7(10) . .
C28 C29 H29 120.1 . .
C30 C29 H29 120.1 . .
C31 C30 C29 119.3(11) . .
C31 C30 H30 120.3 . .
C29 C30 H30 120.3 . .
C30 C31 C32 121.8(11) . .
C30 C31 H31 119.1 . .
C32 C31 H31 119.1 . .
C31 C32 C33 119.6(11) . .
C31 C32 H32 120.2 . .
C33 C32 H32 120.2 . .
C32 C33 C28 120.9(10) . .
C32 C33 H33 119.6 . .
C28 C33 H33 119.6 . .
C39 C34 C35 118.2(9) . .
C39 C34 Sn1 119.9(7) . .
C35 C34 Sn1 121.7(7) . .
C36 C35 C34 121.6(10) . .
C36 C35 H35 119.2 . .
C34 C35 H35 119.2 . .
C37 C36 C35 120.3(12) . .
C37 C36 H36 119.8 . .
C35 C36 H36 119.8 . .
C36 C37 C38 120.1(11) . .
C36 C37 H37 120.0 . .
C38 C37 H37 120.0 . .
C37 C38 C39 121.2(12) . .
C37 C38 H38 119.4 . .
C39 C38 H38 119.4 . .
C34 C39 C38 118.6(11) . .
C34 C39 H39 120.7 . .
C38 C39 H39 120.7 . .
O1 C40 C41 114.6(8) . .
O1 C40 H40A 108.6 . .
C41 C40 H40A 108.6 . .
O1 C40 H40B 108.6 . .
C41 C40 H40B 108.6 . .
H40A C40 H40B 107.6 . .
C40 C41 H41A 109.5 . .
C40 C41 H41B 109.5 . .
H41A C41 H41B 109.5 . .
C40 C41 H41C 109.5 . .
H41A C41 H41C 109.5 . .
H41B C41 H41C 109.5 . .
O2 C42 C43 110.9(12) . .
O2 C42 H42A 109.5 . .
C43 C42 H42A 109.5 . .
O2 C42 H42B 109.5 . .
C43 C42 H42B 109.5 . .
H42A C42 H42B 108.0 . .
C42 C43 H43A 109.5 . .
C42 C43 H43B 109.5 . .
H43A C43 H43B 109.5 . .
C42 C43 H43C 109.5 . .
H43A C43 H43C 109.5 . .
H43B C43 H43C 109.5 . .
O14 N1 O15 121.1(14) . .
O14 N1 C12 120.2(19) . .
O15 N1 C12 118.6(19) . .
O17 N2 O16 139(4) . .
O16 N2 N2' 162(3) . .
O17 N2 C19 94(3) . .
O16 N2 C19 127(3) . .
N2' N2 C19 63.5(18) . .
O17 N2' O16' 136(4) . .
O16' N2' N2 161(3) . .
O17 N2' C19 92(3) . .
O16' N2' C19 131(3) . .
N2 N2' C19 65.8(18) . .
O18 N3 O19 127.0(12) . .
O18 N3 C5 117.7(12) . .
O19 N3 C5 115.3(13) . .
C40 O1 Sn1 124.8(5) . .
C40 O1 Sn3 126.3(5) . .
Sn1 O1 Sn3 102.57(19) . .
C42 O2 Sn1 127.6(5) . .
C42 O2 Sn2 129.4(5) . .
Sn1 O2 Sn2 102.8(2) . .
Sn3 O3 Sn2 142.4(2) . .
Sn3 O3 Sn1 107.71(19) . .
Sn2 O3 Sn1 105.59(19) . .
As1 O4 Sn1 117.5(2) . .
As1 O5 Sn2 118.7(2) . .
As1 O6 Sn3 118.3(2) . .
As2 O7 Sn1 126.3(3) . .
As2 O8 Sn2 128.6(2) . .
As2 O9 Sn4 134.7(2) . .
As3 O10 Sn2 127.4(3) . .
As3 O11 Sn3 125.9(3) . .
As3 O12 Sn4 134.4(2) . .
Sn4 O13 Sn3 136.8(2) . .
N2 O17 N2' 107(4) . .
N2' O17 O16 126(3) . .
O4 As1 O6 110.7(2) . .
O4 As1 O5 112.4(2) . .
O6 As1 O5 111.7(2) . .
O4 As1 C8 106.3(3) . .
O6 As1 C8 105.4(3) . .
O5 As1 C8 110.0(3) . .
O8 As2 O9 112.2(2) . .
O8 As2 O7 116.3(2) . .
O9 As2 O7 108.2(2) . .
O8 As2 C15 106.0(3) . .
O9 As2 C15 105.4(3) . .
O7 As2 C15 108.2(3) . .
O11 As3 O10 112.5(2) . .
O11 As3 O12 110.8(2) . .
O10 As3 O12 110.1(2) . .
O11 As3 C1 103.5(3) . .
O10 As3 C1 108.9(3) . .
O12 As3 C1 110.9(3) . .
O3 Sn1 O2 76.06(18) . .
O3 Sn1 O4 85.49(17) . .
O2 Sn1 O4 84.33(19) . .
O3 Sn1 C34 175.7(2) . .
O2 Sn1 C34 104.5(3) . .
O4 Sn1 C34 98.8(3) . .
O3 Sn1 O7 82.18(17) . .
O2 Sn1 O7 88.05(18) . .
O4 Sn1 O7 166.77(18) . .
C34 Sn1 O7 93.6(3) . .
O3 Sn1 O1 73.92(17) . .
O2 Sn1 O1 149.44(19) . .
O4 Sn1 O1 87.72(18) . .
C34 Sn1 O1 105.9(3) . .
O7 Sn1 O1 93.42(18) . .
O3 Sn1 Sn2 36.98(12) . .
O2 Sn1 Sn2 39.09(13) . .
O4 Sn1 Sn2 82.71(13) . .
C34 Sn1 Sn2 143.5(2) . .
O7 Sn1 Sn2 84.56(13) . .
O1 Sn1 Sn2 110.63(13) . .
O3 Sn2 O10 90.26(18) . .
O3 Sn2 O8 83.86(17) . .
O10 Sn2 O8 88.75(19) . .
O3 Sn2 C28 174.1(2) . .
O10 Sn2 C28 95.3(2) . .
O8 Sn2 C28 98.3(2) . .
O3 Sn2 O2 75.52(18) . .
O10 Sn2 O2 164.49(18) . .
O8 Sn2 O2 83.67(19) . .
C28 Sn2 O2 99.2(3) . .
O3 Sn2 O5 82.46(17) . .
O10 Sn2 O5 95.49(18) . .
O8 Sn2 O5 165.68(17) . .
C28 Sn2 O5 95.0(2) . .
O2 Sn2 O5 88.85(19) . .
O3 Sn2 Sn1 37.42(12) . .
O10 Sn2 Sn1 127.52(13) . .
O8 Sn2 Sn1 82.94(12) . .
C28 Sn2 Sn1 137.1(2) . .
O2 Sn2 Sn1 38.11(13) . .
O5 Sn2 Sn1 83.64(13) . .
O3 Sn3 O11 90.59(18) . .
O3 Sn3 O6 84.24(18) . .
O11 Sn3 O6 92.58(19) . .
O3 Sn3 C22 175.5(2) . .
O11 Sn3 C22 93.9(3) . .
O6 Sn3 C22 95.4(3) . .
O3 Sn3 O1 74.06(17) . .
O11 Sn3 O1 160.97(17) . .
O6 Sn3 O1 96.89(18) . .
C22 Sn3 O1 101.5(3) . .
O3 Sn3 O13 84.42(17) . .
O11 Sn3 O13 87.92(18) . .
O6 Sn3 O13 168.66(18) . .
C22 Sn3 O13 95.8(2) . .
O1 Sn3 O13 79.60(17) . .
O12 Sn4 O12 180.0(2) 2 .
O12 Sn4 O9 88.6(2) 2 .
O12 Sn4 O9 91.4(2) . .
O12 Sn4 O9 91.4(2) 2 2
O12 Sn4 O9 88.6(2) . 2
O9 Sn4 O9 180.0(3) . 2
O12 Sn4 O13 85.25(17) 2 .
O12 Sn4 O13 94.75(17) . .
O9 Sn4 O13 91.75(18) . .
O9 Sn4 O13 88.25(18) 2 .
O12 Sn4 O13 94.75(17) 2 2
O12 Sn4 O13 85.25(17) . 2
O9 Sn4 O13 88.25(18) . 2
O9 Sn4 O13 91.75(18) 2 2
O13 Sn4 O13 180.0(3) . 2

loop_
_geom_bond_atom_site_label_1
_geom_bond_atom_site_label_2
_geom_bond_distance
_geom_bond_site_symmetry_2
C1 C2 1.476(10) .
C1 As3 1.902(8) .
C1 H1A 0.9700 .
C1 H1B 0.9700 .
C2 C7 1.356(12) .
C2 C3 1.417(10) .
C3 C4 1.341(11) .
C3 H3 0.9300 .
C4 C5 1.375(14) .
C4 H4 0.9300 .
C5 C6 1.374(15) .
C5 N3 1.500(12) .
C6 C7 1.377(13) .
C6 H6 0.9300 .
C7 H7 0.9300 .
C8 C9 1.478(11) .
C8 As1 1.926(6) .
C8 H8A 0.9700 .
C8 H8B 0.9700 .
C9 C10 1.383(11) .
C9 C14 1.391(12) .
C10 C11 1.399(13) .
C10 H10 0.9300 .
C11 C12 1.330(16) .
C11 H11 0.9300 .
C12 C13 1.359(15) .
C12 N1 1.461(14) .
C13 C14 1.371(12) .
C13 H13 0.9300 .
C14 H14 0.9300 .
C15 C16 1.492(12) .
C15 As2 1.913(7) .
C15 H15A 0.9700 .
C15 H15B 0.9700 .
C16 C17 1.367(15) .
C16 C21 1.399(14) .
C17 C18 1.38(2) .
C17 H17 0.9300 .
C18 C19 1.35(4) .
C18 H18 0.9300 .
C19 C20 1.34(3) .
C19 N2' 1.73(3) .
C19 N2 1.77(3) .
C20 C21 1.370(16) .
C20 H20 0.9300 .
C21 H21 0.9300 .
C22 C23 1.337(12) .
C22 C27 1.405(12) .
C22 Sn3 2.123(7) .
C23 C24 1.394(14) .
C23 H23 0.9300 .
C24 C25 1.389(19) .
C24 H24 0.9300 .
C25 C26 1.322(19) .
C25 H25 0.9300 .
C26 C27 1.397(15) .
C26 H26 0.9300 .
C27 H27 0.9300 .
C28 C33 1.371(11) .
C28 C29 1.377(11) .
C28 Sn2 2.121(7) .
C29 C30 1.406(13) .
C29 H29 0.9300 .
C30 C31 1.322(17) .
C30 H30 0.9300 .
C31 C32 1.360(16) .
C31 H31 0.9300 .
C32 C33 1.364(13) .
C32 H32 0.9300 .
C33 H33 0.9300 .
C34 C39 1.377(12) .
C34 C35 1.385(12) .
C34 Sn1 2.114(8) .
C35 C36 1.379(14) .
C35 H35 0.9300 .
C36 C37 1.330(16) .
C36 H36 0.9300 .
C37 C38 1.361(18) .
C37 H37 0.9300 .
C38 C39 1.412(15) .
C38 H38 0.9300 .
C39 H39 0.9300 .
C40 O1 1.452(8) .
C40 C41 1.480(11) .
C40 H40A 0.9700 .
C40 H40B 0.9700 .
C41 H41A 0.9600 .
C41 H41B 0.9600 .
C41 H41C 0.9600 .
C42 O2 1.415(11) .
C42 C43 1.497(14) .
C42 H42A 0.9700 .
C42 H42B 0.9700 .
C43 H43A 0.9600 .
C43 H43B 0.9600 .
C43 H43C 0.9600 .
N1 O14 1.15(2) .
N1 O15 1.20(2) .
N2 O17 0.89(3) .
N2 O16 1.02(3) .
N2 N2' 1.50(4) .
N2' O17 0.98(3) .
N2' O16' 1.04(3) .
N3 O18 1.208(17) .
N3 O19 1.238(16) .
O1 Sn1 2.124(5) .
O1 Sn3 2.146(5) .
O2 Sn1 2.085(5) .
O2 Sn2 2.130(5) .
O3 Sn3 2.048(4) .
O3 Sn2 2.058(4) .
O3 Sn1 2.078(4) .
O4 As1 1.676(5) .
O4 Sn1 2.104(5) .
O5 As1 1.695(5) .
O5 Sn2 2.132(4) .
O6 As1 1.693(5) .
O6 Sn3 2.081(5) .
O7 As2 1.679(5) .
O7 Sn1 2.116(4) .
O8 As2 1.666(5) .
O8 Sn2 2.099(4) .
O9 As2 1.672(5) .
O9 Sn4 2.033(5) .
O10 As3 1.677(5) .
O10 Sn2 2.066(5) .
O11 As3 1.675(4) .
O11 Sn3 2.052(5) .
O12 As3 1.695(4) .
O12 Sn4 2.019(5) .
O13 Sn4 2.067(4) .
O13 Sn3 2.173(4) .
O16 O17 1.78(3) .
Sn1 Sn2 3.2943(15) .
Sn4 O12 2.019(5) 2
Sn4 O9 2.033(5) 2
Sn4 O13 2.067(4) 2

loop_
_geom_hbond_atom_site_label_D
_geom_hbond_atom_site_label_H
_geom_hbond_atom_site_label_A
_geom_hbond_distance_DH
_geom_hbond_distance_HA
_geom_hbond_distance_DA
_geom_hbond_angle_DHA
_geom_hbond_site_symmetry_A
C39 H39 O19 0.93 2.64 3.216(14) 121.0 1_444
C27 H27 O6 0.93 2.55 3.125(11) 120.3 .
C35 H35 O7 0.93 2.56 3.126(11) 119.9 .
C14 H14 O5 0.93 2.51 3.411(11) 162.1 2_554
C8 H8A O6 0.97 2.71 3.677(10) 175.7 2_554
C15 H15B O14 0.97 2.59 3.365(14) 137.5 1_656
C24 H24 O14 0.93 2.53 3.35(2) 146.3 2_454
C10 H10 O16' 0.93 2.51 3.25(2) 137.3 1_554
